data_4518060
loop_
_publ_author_name
'Dang, Hang T.'
'Haug, Graham C.'
'Nguyen, Vu T.'
'Vuong, Ngan T. H.'
'Nguyen, Viet D.'
'Arman, Hadi D.'
'Larionov, Oleg V.'

_publ_section_title
;
 Acridine Photocatalysis: Insights into the Mechanism and Development of a
 Dual-Catalytic Direct Decarboxylative Conjugate Addition
;
_journal_issue 19
_journal_name_full 'ACS Catalysis'
_journal_page_first 11448
_journal_page_last 11457
_journal_paper_doi 10.1021/acscatal.0c03440
_journal_volume 10
_journal_year 2020
_chemical_formula_moiety 'C20 H22 F2 O4 S2'
_chemical_formula_sum 'C20 H22 F2 O4 S2'
_chemical_formula_weight 428.49
_space_group_crystal_system monoclinic
_space_group_IT_number 14
_space_group_name_Hall '-P 2ybc'
_space_group_name_H-M_alt 'P 1 21/c 1'
_atom_sites_solution_hydrogens geom
_atom_sites_solution_primary dual
_audit_creation_date 2020-06-17
_audit_creation_method
;
Olex2 1.3-ac4
(compiled 2019.10.09 svn.r3662 for Rigaku Oxford Diffraction, GUI svn.r5959)
;
_cell_angle_alpha 90
_cell_angle_beta 97.1362(10)
_cell_angle_gamma 90
_cell_formula_units_Z 4
_cell_length_a 11.66361(12)
_cell_length_b 15.02503(19)
_cell_length_c 11.25687(12)
_cell_measurement_reflns_used 12503
_cell_measurement_temperature 99.99(10)
_cell_measurement_theta_max 76.2020
_cell_measurement_theta_min 3.8140
_cell_volume 1957.44(4)
_computing_cell_refinement 'CrysAlisPro 1.171.40.63a (Rigaku OD, 2019)'
_computing_data_collection 'CrysAlisPro 1.171.40.63a (Rigaku OD, 2019)'
_computing_data_reduction 'CrysAlisPro 1.171.40.63a (Rigaku OD, 2019)'
_computing_molecular_graphics 'Olex2 1.3-ac4 (Dolomanov et al., 2009)'
_computing_publication_material 'Olex2 1.3-ac4 (Dolomanov et al., 2009)'
_computing_structure_refinement 'ShelXL 2018/3 (Sheldrick, 2015)'
_computing_structure_solution 'ShelXT n/a (Sheldrick, 2015)'
_diffrn_ambient_environment N~2~
_diffrn_ambient_temperature 99.99(10)
_diffrn_detector 'Hybrid Pixel Array Detector'
_diffrn_detector_area_resol_mean 10.0000
_diffrn_detector_type HyPix
_diffrn_measured_fraction_theta_full 0.999
_diffrn_measured_fraction_theta_max 0.968
_diffrn_measurement_details
;
List of Runs (angles in degrees, time in seconds):

  # Type    Start    End  Width  t~exp~   \w     \q     \k     \f   Frames
--------------------------------------------------------------------------
  1  \w     32.00  79.00   0.50    0.05    --   46.87  37.00 -90.00   94
  2  \w     83.00 120.00   0.50    0.05    --   46.87  57.00 -60.00   74
  3  \w     83.00 120.00   0.50    0.05    --   46.87  57.00 -30.00   74
  4  \w    107.00 178.00   0.50    0.19    --  106.69  99.00 -56.00  142
  5  \w    101.00 178.00   0.50    0.19    --  106.69  77.00 -30.00  154
  6  \w     95.00 178.00   0.50    0.19    --  106.69 125.00  60.00  166
  7  \w     34.00  71.00   0.50    0.19    --  106.69 -61.00-120.00   74
  8  \w     34.00 106.00   0.50    0.19    --  106.69 -99.00-162.00  144
  9  \w     34.00  71.00   0.50    0.19    --  106.69 -61.00 -90.00   74
 10  \w     34.00  71.00   0.50    0.19    --  106.69 -61.00-150.00   74
 11  \w     34.00 111.00   0.50    0.19    --  106.69-125.00 -90.00  154
 12  \w     34.00  71.00   0.50    0.19    --  106.69 -61.00  60.00   74
 13  \w     34.00 101.00   0.50    0.19    --  106.69 -77.00   0.00  134
 14  \w     34.00  71.00   0.50    0.19    --  106.69 -61.00  30.00   74
 15  \w     34.00  71.00   0.50    0.19    --  106.69 -61.00  90.00   74
 16  \w     -1.00  81.00   0.50    0.05    --   46.87 -99.00-162.00  164
 17  \w    -51.00 -16.00   0.50    0.19    --  -88.50  45.00 120.00   70
 18  \w    -51.00 -16.00   0.50    0.19    --  -88.50  45.00 150.00   70
 19  \w    -80.00  23.00   0.50    0.05    --  -46.87  99.00 -56.00  206
 20  \w    -51.00 -16.00   0.50    0.19    --  -88.50  45.00-120.00   70
 21  \w    -80.00 -15.00   0.50    0.19    --  -88.50  99.00 -56.00  130
 22  \w   -120.00 -83.00   0.50    0.05    --  -46.87 -57.00  30.00   74
 23  \w   -120.00 -87.00   0.50    0.05    --  -46.87-125.00  60.00   66
 24  \w   -120.00 -83.00   0.50    0.05    --  -46.87 -57.00 120.00   74
 25  \w   -120.00 -87.00   0.50    0.05    --  -46.87-125.00 -90.00   66
 26  \w   -160.00 -86.00   0.50    0.19    --  -88.50 -99.00-162.00  148
 27  \w   -160.00-101.00   0.50    0.19    --  -88.50 -77.00-120.00  118
;
_diffrn_measurement_device 'four-circle diffractometer'
_diffrn_measurement_device_type 'XtaLAB Synergy, Dualflex, HyPix'
_diffrn_measurement_method '\w scans'
_diffrn_orient_matrix_type 'CrysAlisPro convention (1999,Acta A55,543-557)'
_diffrn_orient_matrix_UB_11 0.0228763000
_diffrn_orient_matrix_UB_12 0.0329568000
_diffrn_orient_matrix_UB_13 -0.1245010000
_diffrn_orient_matrix_UB_21 -0.0515048000
_diffrn_orient_matrix_UB_22 0.0914216000
_diffrn_orient_matrix_UB_23 0.0257194000
_diffrn_orient_matrix_UB_31 0.1206140000
_diffrn_orient_matrix_UB_32 0.0326386000
_diffrn_orient_matrix_UB_33 0.0535037000
_diffrn_radiation_monochromator mirror
_diffrn_radiation_probe x-ray
_diffrn_radiation_type 'Cu K\a'
_diffrn_radiation_wavelength 1.54184
_diffrn_reflns_av_R_equivalents 0.0391
_diffrn_reflns_av_unetI/netI 0.0287
_diffrn_reflns_Laue_measured_fraction_full 0.999
_diffrn_reflns_Laue_measured_fraction_max 0.968
_diffrn_reflns_limit_h_max 14
_diffrn_reflns_limit_h_min -11
_diffrn_reflns_limit_k_max 18
_diffrn_reflns_limit_k_min -17
_diffrn_reflns_limit_l_max 14
_diffrn_reflns_limit_l_min -13
_diffrn_reflns_number 19077
_diffrn_reflns_point_group_measured_fraction_full 0.999
_diffrn_reflns_point_group_measured_fraction_max 0.968
_diffrn_reflns_theta_full 67.684
_diffrn_reflns_theta_max 76.427
_diffrn_reflns_theta_min 3.819
_diffrn_source 'micro-focus sealed X-ray tube'
_diffrn_source_type 'PhotonJet (Cu) X-ray Source'
_exptl_absorpt_coefficient_mu 2.854
_exptl_absorpt_correction_T_max 1.000
_exptl_absorpt_correction_T_min 0.770
_exptl_absorpt_correction_type gaussian
_exptl_absorpt_process_details
;
CrysAlisPro 1.171.40.63a (Rigaku Oxford Diffraction, 2019)
Numerical absorption correction based on gaussian integration over
			a multifaceted crystal model
Empirical absorption correction using spherical harmonics,
 implemented in SCALE3 ABSPACK scaling algorithm.
;
_exptl_crystal_colour 'clear colourless'
_exptl_crystal_colour_lustre clear
_exptl_crystal_colour_primary colourless
_exptl_crystal_density_diffrn 1.454
_exptl_crystal_description plate
_exptl_crystal_F_000 896
_exptl_crystal_size_max 0.125
_exptl_crystal_size_mid 0.112
_exptl_crystal_size_min 0.049
_refine_diff_density_max 0.325
_refine_diff_density_min -0.379
_refine_diff_density_rms 0.049
_refine_ls_extinction_coef 0.00053(11)
_refine_ls_extinction_expression Fc^*^=kFc[1+0.001xFc^2^\l^3^/sin(2\q)]^-1/4^
_refine_ls_extinction_method 'SHELXL-2018/3 (Sheldrick 2018)'
_refine_ls_goodness_of_fit_ref 1.080
_refine_ls_hydrogen_treatment constr
_refine_ls_matrix_type full
_refine_ls_number_parameters 254
_refine_ls_number_reflns 3976
_refine_ls_number_restraints 0
_refine_ls_restrained_S_all 1.080
_refine_ls_R_factor_all 0.0333
_refine_ls_R_factor_gt 0.0311
_refine_ls_shift/su_max 0.001
_refine_ls_shift/su_mean 0.000
_refine_ls_structure_factor_coef Fsqd
_refine_ls_weighting_details 'w=1/[\s^2^(Fo^2^)+(0.0338P)^2^+1.0062P] where P=(Fo^2^+2Fc^2^)/3'
_refine_ls_weighting_scheme calc
_refine_ls_wR_factor_gt 0.0787
_refine_ls_wR_factor_ref 0.0803
_reflns_Friedel_coverage 0.000
_reflns_number_gt 3681
_reflns_number_total 3976
_reflns_threshold_expression 'I > 2\s(I)'
_cod_data_source_file cs0c03440_si_004.cif
_cod_data_source_block hpd121
_cod_depositor_comments 'Adding full bibliography for 4518056--4518062.cif.'
_cod_database_code 4518060
_shelx_shelxl_version_number 2018/3
_chemical_oxdiff_formula 'C H O S F'
_chemical_oxdiff_usercomment 'HD 6 223-2'
_shelx_space_group_comment
;
The symmetry employed for this shelxl refinement is uniquely defined
by the following loop, which should always be used as a source of
symmetry information in preference to the above space-group names.
They are only intended as comments.
;
_shelx_estimated_absorpt_t_max 0.873
_shelx_estimated_absorpt_t_min 0.717
_reflns_odcompleteness_completeness 99.97
_reflns_odcompleteness_iscentric 1
_reflns_odcompleteness_theta 66.97
_olex2_refinement_description
;
1. Fixed Uiso
 At 1.2 times of:
  All C(H) groups, All C(H,H) groups
2.a Ternary CH refined with riding coordinates:
 C15(H15), C1(H1)
2.b Secondary CH2 refined with riding coordinates:
 C14(H14A,H14B), C16(H16A,H16B), C20(H20A,H20B), C19(H19A,H19B), C17(H17A,H17B)
2.c Aromatic/amide H refined with riding coordinates:
 C13(H13), C3(H3), C7(H7), C4(H4), C5(H5), C6(H6), C12(H12), C11(H11), C9(H9),
 C10(H10)
;
_olex2_exptl_crystal_mounting_method 'nylon loop'
_olex2_submission_special_instructions 'No special instructions were received'
_oxdiff_exptl_absorpt_empirical_details
;
Empirical correction (ABSPACK) includes:
- Absorption correction using spherical harmonics
- Frame scaling
;
_oxdiff_exptl_absorpt_empirical_full_max 1.308
_oxdiff_exptl_absorpt_empirical_full_min 0.783

loop_
_space_group_symop_operation_xyz
'x, y, z'
'-x, y+1/2, -z+1/2'
'-x, -y, -z'
'x, -y-1/2, z-1/2'

loop_
_atom_site_label
_atom_site_type_symbol
_atom_site_fract_x
_atom_site_fract_y
_atom_site_fract_z
_atom_site_U_iso_or_equiv
_atom_site_adp_type
_atom_site_occupancy
_atom_site_site_symmetry_order
_atom_site_calc_flag
_atom_site_refinement_flags_posn
_atom_site_refinement_flags_adp
_atom_site_refinement_flags_occupancy
_atom_site_disorder_assembly
_atom_site_disorder_group
S1 S 0.62709(3) 0.56074(2) 0.36567(3) 0.01557(10) Uani 1 1 d . . . . .
S2 S 0.68757(3) 0.37754(2) 0.27650(3) 0.01691(10) Uani 1 1 d . . . . .
F2 F 0.08861(8) 0.41655(8) 0.09211(9) 0.0342(2) Uani 1 1 d . . . . .
F1 F 0.00942(8) 0.52557(8) 0.18129(9) 0.0370(3) Uani 1 1 d . . . . .
O2 O 0.73231(9) 0.54603(7) 0.44440(9) 0.0201(2) Uani 1 1 d . . . . .
O1 O 0.53047(9) 0.60137(7) 0.41333(9) 0.0207(2) Uani 1 1 d . . . . .
O3 O 0.74763(8) 0.41945(7) 0.18757(9) 0.0205(2) Uani 1 1 d . . . . .
O4 O 0.62851(9) 0.29434(7) 0.24859(10) 0.0251(2) Uani 1 1 d . . . . .
C2 C 0.66077(12) 0.62413(9) 0.24274(13) 0.0174(3) Uani 1 1 d . . . . .
C14 C 0.48823(12) 0.46050(10) 0.19294(12) 0.0177(3) Uani 1 1 d . . . . .
H14A H 0.522145 0.499972 0.136130 0.021 Uiso 1 1 calc R U . . .
H14B H 0.479305 0.400748 0.155864 0.021 Uiso 1 1 calc R U . . .
C15 C 0.36782(12) 0.49595(10) 0.20971(12) 0.0175(3) Uani 1 1 d . . . . .
H15 H 0.376676 0.549721 0.262400 0.021 Uiso 1 1 calc R U . . .
C13 C 0.89887(13) 0.39116(11) 0.40693(14) 0.0226(3) Uani 1 1 d . . . . .
H13 H 0.918742 0.427129 0.343155 0.027 Uiso 1 1 calc R U . . .
C1 C 0.57408(11) 0.45346(10) 0.30869(12) 0.0156(3) Uani 1 1 d . . . . .
H1 H 0.532420 0.425115 0.371339 0.019 Uiso 1 1 calc R U . . .
C8 C 0.78700(12) 0.35933(10) 0.40597(14) 0.0190(3) Uani 1 1 d . . . . .
C3 C 0.77422(13) 0.62363(10) 0.21572(13) 0.0203(3) Uani 1 1 d . . . . .
H3 H 0.831773 0.589085 0.261795 0.024 Uiso 1 1 calc R U . . .
C16 C 0.30383(12) 0.52251(11) 0.08755(13) 0.0208(3) Uani 1 1 d . . . . .
H16A H 0.347865 0.569767 0.051903 0.025 Uiso 1 1 calc R U . . .
H16B H 0.299151 0.470429 0.033290 0.025 Uiso 1 1 calc R U . . .
C7 C 0.57457(13) 0.67357(10) 0.17625(14) 0.0219(3) Uani 1 1 d . . . . .
H7 H 0.497953 0.673867 0.196670 0.026 Uiso 1 1 calc R U . . .
C20 C 0.29811(12) 0.42567(11) 0.26801(13) 0.0211(3) Uani 1 1 d . . . . .
H20A H 0.292120 0.371214 0.218121 0.025 Uiso 1 1 calc R U . . .
H20B H 0.339010 0.409963 0.347620 0.025 Uiso 1 1 calc R U . . .
C4 C 0.80154(14) 0.67453(11) 0.12027(14) 0.0245(3) Uani 1 1 d . . . . .
H4 H 0.878689 0.676100 0.101452 0.029 Uiso 1 1 calc R U . . .
C5 C 0.71586(15) 0.72314(11) 0.05235(15) 0.0269(3) Uani 1 1 d . . . . .
H5 H 0.734721 0.757313 -0.013529 0.032 Uiso 1 1 calc R U . . .
C19 C 0.17694(13) 0.45914(13) 0.28235(14) 0.0262(4) Uani 1 1 d . . . . .
H19A H 0.132048 0.410719 0.314350 0.031 Uiso 1 1 calc R U . . .
H19B H 0.182348 0.509050 0.340190 0.031 Uiso 1 1 calc R U . . .
C17 C 0.18168(13) 0.55618(12) 0.09863(14) 0.0263(4) Uani 1 1 d . . . . .
H17A H 0.186401 0.613484 0.142380 0.032 Uiso 1 1 calc R U . . .
H17B H 0.140017 0.566674 0.017742 0.032 Uiso 1 1 calc R U . . .
C18 C 0.11585(12) 0.48990(13) 0.16393(14) 0.0264(4) Uani 1 1 d . . . . .
C6 C 0.60297(14) 0.72245(11) 0.07946(15) 0.0270(3) Uani 1 1 d . . . . .
H6 H 0.545027 0.755505 0.031658 0.032 Uiso 1 1 calc R U . . .
C12 C 0.98130(13) 0.36964(11) 0.50251(15) 0.0256(3) Uani 1 1 d . . . . .
H12 H 1.058247 0.390863 0.504538 0.031 Uiso 1 1 calc R U . . .
C11 C 0.95108(14) 0.31728(12) 0.59462(16) 0.0321(4) Uani 1 1 d . . . . .
H11 H 1.007892 0.301606 0.659149 0.039 Uiso 1 1 calc R U . . .
C9 C 0.75563(14) 0.30796(13) 0.49858(17) 0.0333(4) Uani 1 1 d . . . . .
H9 H 0.678578 0.287097 0.497071 0.040 Uiso 1 1 calc R U . . .
C10 C 0.83862(17) 0.28749(15) 0.59360(19) 0.0442(5) Uani 1 1 d . . . . .
H10 H 0.818276 0.252824 0.658392 0.053 Uiso 1 1 calc R U . . .

loop_
_atom_site_aniso_label
_atom_site_aniso_U_11
_atom_site_aniso_U_22
_atom_site_aniso_U_33
_atom_site_aniso_U_23
_atom_site_aniso_U_13
_atom_site_aniso_U_12
S1 0.01400(17) 0.01796(18) 0.01456(17) -0.00279(12) 0.00104(12) 0.00082(12)
S2 0.01277(17) 0.01738(19) 0.02096(18) -0.00234(13) 0.00366(12) 0.00054(12)
F2 0.0201(5) 0.0543(7) 0.0274(5) -0.0022(5) 0.0006(4) -0.0074(4)
F1 0.0138(4) 0.0697(8) 0.0279(5) 0.0090(5) 0.0046(4) 0.0126(5)
O2 0.0168(5) 0.0240(5) 0.0183(5) -0.0018(4) -0.0023(4) -0.0002(4)
O1 0.0185(5) 0.0243(5) 0.0199(5) -0.0057(4) 0.0040(4) 0.0024(4)
O3 0.0166(5) 0.0263(6) 0.0196(5) -0.0006(4) 0.0056(4) 0.0014(4)
O4 0.0182(5) 0.0196(5) 0.0377(6) -0.0075(5) 0.0040(4) -0.0018(4)
C2 0.0181(7) 0.0153(7) 0.0186(7) -0.0020(5) 0.0021(5) -0.0002(5)
C14 0.0144(6) 0.0234(7) 0.0153(6) -0.0037(5) 0.0023(5) -0.0008(5)
C15 0.0140(6) 0.0241(8) 0.0143(6) -0.0008(5) 0.0019(5) 0.0011(6)
C13 0.0163(7) 0.0269(8) 0.0254(7) 0.0057(6) 0.0062(6) -0.0003(6)
C1 0.0123(6) 0.0187(7) 0.0160(6) -0.0015(5) 0.0034(5) 0.0006(5)
C8 0.0148(6) 0.0172(7) 0.0253(7) 0.0020(6) 0.0037(5) 0.0009(5)
C3 0.0182(7) 0.0206(7) 0.0218(7) -0.0018(6) 0.0015(5) 0.0009(6)
C16 0.0159(7) 0.0313(8) 0.0153(7) 0.0031(6) 0.0020(5) 0.0002(6)
C7 0.0190(7) 0.0187(7) 0.0278(8) -0.0002(6) 0.0014(6) 0.0018(6)
C20 0.0139(7) 0.0321(8) 0.0177(7) 0.0045(6) 0.0032(5) 0.0013(6)
C4 0.0232(7) 0.0242(8) 0.0272(8) -0.0002(6) 0.0076(6) -0.0016(6)
C5 0.0344(9) 0.0201(8) 0.0270(8) 0.0050(6) 0.0068(7) -0.0009(7)
C19 0.0146(7) 0.0463(10) 0.0183(7) 0.0063(7) 0.0045(6) 0.0031(7)
C17 0.0176(7) 0.0407(10) 0.0200(7) 0.0071(7) 0.0007(6) 0.0060(7)
C18 0.0122(7) 0.0459(10) 0.0213(7) 0.0012(7) 0.0030(5) 0.0046(7)
C6 0.0283(8) 0.0204(8) 0.0313(8) 0.0056(6) -0.0006(6) 0.0038(6)
C12 0.0149(7) 0.0322(9) 0.0298(8) 0.0047(7) 0.0031(6) -0.0009(6)
C11 0.0255(8) 0.0355(10) 0.0334(9) 0.0136(7) -0.0042(7) -0.0023(7)
C9 0.0224(8) 0.0370(10) 0.0397(10) 0.0154(8) 0.0007(7) -0.0107(7)
C10 0.0352(10) 0.0516(13) 0.0436(11) 0.0306(10) -0.0034(8) -0.0158(9)

loop_
_atom_type_symbol
_atom_type_description
_atom_type_scat_dispersion_real
_atom_type_scat_dispersion_imag
_atom_type_scat_source
C C 0.0181 0.0091 'International Tables Vol C Tables 4.2.6.8 and 6.1.1.4'
H H 0.0000 0.0000 'International Tables Vol C Tables 4.2.6.8 and 6.1.1.4'
F F 0.0727 0.0534 'International Tables Vol C Tables 4.2.6.8 and 6.1.1.4'
O O 0.0492 0.0322 'International Tables Vol C Tables 4.2.6.8 and 6.1.1.4'
S S 0.3331 0.5567 'International Tables Vol C Tables 4.2.6.8 and 6.1.1.4'

loop_
_exptl_crystal_face_index_h
_exptl_crystal_face_index_k
_exptl_crystal_face_index_l
_exptl_crystal_face_perp_dist
7 1 2 0.0671
-2 10 0 0.0606
2 -9 0 0.0488
2 1 -7 0.0188
-7 -3 -1 0.0415
-2 -1 7 0.0281

loop_
_geom_angle_atom_site_label_1
_geom_angle_atom_site_label_2
_geom_angle_atom_site_label_3
_geom_angle
_geom_angle_site_symmetry_1
_geom_angle_site_symmetry_3
_geom_angle_publ_flag
O2 S1 O1 118.81(6) . . ?
O2 S1 C2 108.07(7) . . ?
O2 S1 C1 107.96(6) . . ?
O1 S1 C2 108.89(7) . . ?
O1 S1 C1 105.05(6) . . ?
C2 S1 C1 107.55(6) . . ?
O3 S2 O4 119.27(7) . . ?
O3 S2 C1 107.10(6) . . ?
O3 S2 C8 108.40(6) . . ?
O4 S2 C1 104.32(6) . . ?
O4 S2 C8 106.98(7) . . ?
C8 S2 C1 110.63(7) . . ?
C3 C2 S1 118.57(11) . . ?
C7 C2 S1 119.59(11) . . ?
C7 C2 C3 121.84(14) . . ?
H14A C14 H14B 107.5 . . ?
C15 C14 H14A 108.5 . . ?
C15 C14 H14B 108.5 . . ?
C15 C14 C1 115.27(11) . . ?
C1 C14 H14A 108.5 . . ?
C1 C14 H14B 108.5 . . ?
C14 C15 H15 108.9 . . ?
C16 C15 C14 109.31(11) . . ?
C16 C15 H15 108.9 . . ?
C20 C15 C14 110.88(12) . . ?
C20 C15 H15 108.9 . . ?
C20 C15 C16 109.82(11) . . ?
C8 C13 H13 120.5 . . ?
C12 C13 H13 120.5 . . ?
C12 C13 C8 119.02(14) . . ?
S1 C1 S2 113.79(7) . . ?
S1 C1 H1 107.6 . . ?
S2 C1 H1 107.6 . . ?
C14 C1 S1 113.20(10) . . ?
C14 C1 S2 106.65(9) . . ?
C14 C1 H1 107.6 . . ?
C13 C8 S2 118.22(11) . . ?
C9 C8 S2 120.01(12) . . ?
C9 C8 C13 121.53(14) . . ?
C2 C3 H3 120.6 . . ?
C4 C3 C2 118.78(14) . . ?
C4 C3 H3 120.6 . . ?
C15 C16 H16A 109.3 . . ?
C15 C16 H16B 109.3 . . ?
H16A C16 H16B 108.0 . . ?
C17 C16 C15 111.52(12) . . ?
C17 C16 H16A 109.3 . . ?
C17 C16 H16B 109.3 . . ?
C2 C7 H7 120.7 . . ?
C6 C7 C2 118.55(14) . . ?
C6 C7 H7 120.7 . . ?
C15 C20 H20A 109.3 . . ?
C15 C20 H20B 109.3 . . ?
H20A C20 H20B 108.0 . . ?
C19 C20 C15 111.48(13) . . ?
C19 C20 H20A 109.3 . . ?
C19 C20 H20B 109.3 . . ?
C3 C4 H4 120.1 . . ?
C3 C4 C5 119.84(14) . . ?
C5 C4 H4 120.1 . . ?
C4 C5 H5 119.6 . . ?
C4 C5 C6 120.84(15) . . ?
C6 C5 H5 119.6 . . ?
C20 C19 H19A 109.5 . . ?
C20 C19 H19B 109.5 . . ?
H19A C19 H19B 108.1 . . ?
C18 C19 C20 110.50(12) . . ?
C18 C19 H19A 109.5 . . ?
C18 C19 H19B 109.5 . . ?
C16 C17 H17A 109.4 . . ?
C16 C17 H17B 109.4 . . ?
H17A C17 H17B 108.0 . . ?
C18 C17 C16 110.96(13) . . ?
C18 C17 H17A 109.4 . . ?
C18 C17 H17B 109.4 . . ?
F2 C18 F1 104.24(12) . . ?
F2 C18 C19 108.84(15) . . ?
F2 C18 C17 109.68(13) . . ?
F1 C18 C19 109.11(12) . . ?
F1 C18 C17 109.45(14) . . ?
C17 C18 C19 114.98(13) . . ?
C7 C6 C5 120.13(15) . . ?
C7 C6 H6 119.9 . . ?
C5 C6 H6 119.9 . . ?
C13 C12 H12 120.1 . . ?
C11 C12 C13 119.82(14) . . ?
C11 C12 H12 120.1 . . ?
C12 C11 H11 119.8 . . ?
C12 C11 C10 120.50(16) . . ?
C10 C11 H11 119.8 . . ?
C8 C9 H9 120.6 . . ?
C8 C9 C10 118.77(15) . . ?
C10 C9 H9 120.6 . . ?
C11 C10 C9 120.33(16) . . ?
C11 C10 H10 119.8 . . ?
C9 C10 H10 119.8 . . ?

loop_
_geom_bond_atom_site_label_1
_geom_bond_atom_site_label_2
_geom_bond_distance
_geom_bond_site_symmetry_2
_geom_bond_publ_flag
S1 O2 1.4388(10) . ?
S1 O1 1.4424(10) . ?
S1 C2 1.7639(15) . ?
S1 C1 1.8148(15) . ?
S2 O3 1.4366(11) . ?
S2 O4 1.4429(11) . ?
S2 C1 1.8176(14) . ?
S2 C8 1.7675(15) . ?
F2 C18 1.380(2) . ?
F1 C18 1.3880(17) . ?
C2 C3 1.394(2) . ?
C2 C7 1.391(2) . ?
C14 H14A 0.9900 . ?
C14 H14B 0.9900 . ?
C14 C15 1.5355(19) . ?
C14 C1 1.5452(19) . ?
C15 H15 1.0000 . ?
C15 C16 1.5337(19) . ?
C15 C20 1.529(2) . ?
C13 H13 0.9500 . ?
C13 C8 1.388(2) . ?
C13 C12 1.389(2) . ?
C1 H1 1.0000 . ?
C8 C9 1.382(2) . ?
C3 H3 0.9500 . ?
C3 C4 1.388(2) . ?
C16 H16A 0.9900 . ?
C16 H16B 0.9900 . ?
C16 C17 1.532(2) . ?
C7 H7 0.9500 . ?
C7 C6 1.388(2) . ?
C20 H20A 0.9900 . ?
C20 H20B 0.9900 . ?
C20 C19 1.527(2) . ?
C4 H4 0.9500 . ?
C4 C5 1.388(2) . ?
C5 H5 0.9500 . ?
C5 C6 1.388(2) . ?
C19 H19A 0.9900 . ?
C19 H19B 0.9900 . ?
C19 C18 1.504(2) . ?
C17 H17A 0.9900 . ?
C17 H17B 0.9900 . ?
C17 C18 1.504(2) . ?
C6 H6 0.9500 . ?
C12 H12 0.9500 . ?
C12 C11 1.382(2) . ?
C11 H11 0.9500 . ?
C11 C10 1.385(2) . ?
C9 H9 0.9500 . ?
C9 C10 1.385(3) . ?
C10 H10 0.9500 . ?

loop_
_geom_torsion_atom_site_label_1
_geom_torsion_atom_site_label_2
_geom_torsion_atom_site_label_3
_geom_torsion_atom_site_label_4
_geom_torsion
_geom_torsion_site_symmetry_1
_geom_torsion_site_symmetry_2
_geom_torsion_site_symmetry_3
_geom_torsion_site_symmetry_4
_geom_torsion_publ_flag
S1 C2 C3 C4 -178.98(12) . . . . ?
S1 C2 C7 C6 -179.58(12) . . . . ?
S2 C8 C9 C10 173.70(17) . . . . ?
O2 S1 C2 C3 21.88(14) . . . . ?
O2 S1 C2 C7 -157.59(12) . . . . ?
O2 S1 C1 S2 -38.15(9) . . . . ?
O2 S1 C1 C14 -160.13(9) . . . . ?
O1 S1 C2 C3 152.23(11) . . . . ?
O1 S1 C2 C7 -27.25(14) . . . . ?
O1 S1 C1 S2 -165.87(7) . . . . ?
O1 S1 C1 C14 72.15(11) . . . . ?
O3 S2 C1 S1 -60.11(9) . . . . ?
O3 S2 C1 C14 65.42(11) . . . . ?
O3 S2 C8 C13 4.12(15) . . . . ?
O3 S2 C8 C9 -170.35(14) . . . . ?
O4 S2 C1 S1 172.56(8) . . . . ?
O4 S2 C1 C14 -61.91(11) . . . . ?
O4 S2 C8 C13 133.94(13) . . . . ?
O4 S2 C8 C9 -40.53(16) . . . . ?
C2 S1 C1 S2 78.24(9) . . . . ?
C2 S1 C1 C14 -43.74(11) . . . . ?
C2 C3 C4 C5 -1.3(2) . . . . ?
C2 C7 C6 C5 -1.6(2) . . . . ?
C14 C15 C16 C17 178.52(13) . . . . ?
C14 C15 C20 C19 -178.53(12) . . . . ?
C15 C14 C1 S1 -72.99(14) . . . . ?
C15 C14 C1 S2 161.12(10) . . . . ?
C15 C16 C17 C18 -53.18(18) . . . . ?
C15 C20 C19 C18 54.82(18) . . . . ?
C13 C8 C9 C10 -0.6(3) . . . . ?
C13 C12 C11 C10 -1.3(3) . . . . ?
C1 S1 C2 C3 -94.43(12) . . . . ?
C1 S1 C2 C7 86.09(13) . . . . ?
C1 S2 C8 C13 -113.03(13) . . . . ?
C1 S2 C8 C9 72.50(15) . . . . ?
C1 C14 C15 C16 165.15(13) . . . . ?
C1 C14 C15 C20 -73.65(16) . . . . ?
C8 S2 C1 S1 57.84(10) . . . . ?
C8 S2 C1 C14 -176.63(9) . . . . ?
C8 C13 C12 C11 0.0(3) . . . . ?
C8 C9 C10 C11 -0.7(3) . . . . ?
C3 C2 C7 C6 1.0(2) . . . . ?
C3 C4 C5 C6 0.8(3) . . . . ?
C16 C15 C20 C19 -57.63(16) . . . . ?
C16 C17 C18 F2 -71.22(16) . . . . ?
C16 C17 C18 F1 175.00(12) . . . . ?
C16 C17 C18 C19 51.81(19) . . . . ?
C7 C2 C3 C4 0.5(2) . . . . ?
C20 C15 C16 C17 56.68(17) . . . . ?
C20 C19 C18 F2 70.96(17) . . . . ?
C20 C19 C18 F1 -175.88(14) . . . . ?
C20 C19 C18 C17 -52.5(2) . . . . ?
C4 C5 C6 C7 0.7(3) . . . . ?
C12 C13 C8 S2 -173.43(13) . . . . ?
C12 C13 C8 C9 1.0(3) . . . . ?
C12 C11 C10 C9 1.6(3) . . . . ?

loop_
_exptl_oxdiff_crystal_face_indexfrac_h
_exptl_oxdiff_crystal_face_indexfrac_k
_exptl_oxdiff_crystal_face_indexfrac_l
_exptl_oxdiff_crystal_face_x
_exptl_oxdiff_crystal_face_y
_exptl_oxdiff_crystal_face_z
6.9412 1.0806 1.9500 -0.0484 -0.2086 0.9768
-1.5455 9.5431 0.3825 0.2315 0.9619 0.1455
2.0761 -9.3772 -0.2265 -0.2334 -0.9700 -0.0678
2.1117 0.6745 -7.1973 0.9666 -0.2322 -0.1084
-6.8923 -3.2154 -0.9968 -0.1395 0.0354 -0.9896
-2.3362 -0.7798 7.1518 -0.9696 0.2330 0.0754
